data_4068045
loop_
_publ_author_name
'Khlebnikov, Vsevolod'
'Meduri, Angelo'
'Mueller-Bunz, Helge'
'Montini, Tiziano'
'Fornasiero, Paolo'
'Zangrando, Ennio'
'Milani, Barbara'
'Albrecht, Martin'

_publ_section_title
;
 Palladium Carbene Complexes for Selective Alkene Di- and Oligomerization
;
_journal_issue 3
_journal_name_full Organometallics
_journal_page_first 976
_journal_paper_doi 10.1021/om201027y
_journal_volume 31
_journal_year 2012
_chemical_formula_moiety 'C17 H17 Br2 N3 Pd, 2 (C2 H6 O S)'
_chemical_formula_sum 'C21 H29 Br2 N3 O2 Pd S2'
_chemical_formula_weight 685.81
_chemical_name_systematic
; 
 ? 
;
_space_group_IT_number 2
_symmetry_cell_setting triclinic
_symmetry_space_group_name_Hall '-P 1'
_symmetry_space_group_name_H-M 'P -1'
_atom_sites_solution_hydrogens geom
_atom_sites_solution_primary direct
_atom_sites_solution_secondary difmap
_audit_creation_method SHELXL-97
_cell_angle_alpha 92.466(2)
_cell_angle_beta 93.487(2)
_cell_angle_gamma 97.665(2)
_cell_formula_units_Z 2
_cell_length_a 8.2527(9)
_cell_length_b 9.1301(10)
_cell_length_c 17.0048(18)
_cell_measurement_reflns_used 6186
_cell_measurement_temperature 100(2)
_cell_measurement_theta_max 28.35
_cell_measurement_theta_min 2.25
_cell_volume 1265.8(2)
_computing_cell_refinement 'Bruker SAINT'
_computing_data_collection 'Bruker SMART'
_computing_data_reduction 'Bruker SAINT'
_computing_structure_refinement 'SHELXL-97 (Sheldrick, 2008)'
_computing_structure_solution 'SHELXS-97 (Sheldrick, 2008)'
_diffrn_ambient_temperature 100(2)
_diffrn_detector_area_resol_mean 8.366
_diffrn_measured_fraction_theta_full 0.988
_diffrn_measured_fraction_theta_max 0.988
_diffrn_measurement_device_type 'CCD area detector'
_diffrn_measurement_method '\f and \w scans'
_diffrn_radiation_monochromator graphite
_diffrn_radiation_source 'sealed tube'
_diffrn_radiation_type MoK\a
_diffrn_radiation_wavelength 0.71073
_diffrn_reflns_av_R_equivalents 0.0221
_diffrn_reflns_av_sigmaI/netI 0.0193
_diffrn_reflns_limit_h_max 10
_diffrn_reflns_limit_h_min -11
_diffrn_reflns_limit_k_max 12
_diffrn_reflns_limit_k_min -12
_diffrn_reflns_limit_l_max 22
_diffrn_reflns_limit_l_min -22
_diffrn_reflns_number 25863
_diffrn_reflns_theta_full 28.43
_diffrn_reflns_theta_max 28.43
_diffrn_reflns_theta_min 2.25
_exptl_absorpt_coefficient_mu 4.078
_exptl_absorpt_correction_T_max 0.4960
_exptl_absorpt_correction_T_min 0.3268
_exptl_absorpt_correction_type multi-scan
_exptl_absorpt_process_details
; 
 SADABS v.2.10 (Bruker,2003) was used for absorption correction. 
 R(int) for selected reflections was 0.097 before and 0.020 after 
 correction. The ratio of minimum to maximum transmission is 0.658943. 
 The \l/2 correction factor is 0.0015. 
;
_exptl_crystal_colour yellow
_exptl_crystal_density_diffrn 1.799
_exptl_crystal_density_method 'not measured'
_exptl_crystal_description rod
_exptl_crystal_F_000 680
_exptl_crystal_size_max 0.50
_exptl_crystal_size_mid 0.38
_exptl_crystal_size_min 0.20
_refine_diff_density_max 1.157
_refine_diff_density_min -0.426
_refine_diff_density_rms 0.107
_refine_ls_extinction_method none
_refine_ls_goodness_of_fit_ref 1.057
_refine_ls_hydrogen_treatment constr
_refine_ls_matrix_type full
_refine_ls_number_parameters 287
_refine_ls_number_reflns 6299
_refine_ls_number_restraints 0
_refine_ls_restrained_S_all 1.057
_refine_ls_R_factor_all 0.0283
_refine_ls_R_factor_gt 0.0254
_refine_ls_shift/su_max 0.001
_refine_ls_shift/su_mean 0.000
_refine_ls_structure_factor_coef Fsqd
_refine_ls_weighting_details 'calc w=1/[\s^2^(Fo^2^)+(0.0404P)^2^+0.7185P] where P=(Fo^2^+2Fc^2^)/3'
_refine_ls_weighting_scheme calc
_refine_ls_wR_factor_gt 0.0647
_refine_ls_wR_factor_ref 0.0660
_reflns_number_gt 5835
_reflns_number_total 6299
_reflns_threshold_expression I>2\s(I)
_cod_data_source_file om201027y_si_002.cif
_cod_data_source_block alb10(3b)
_cod_database_code 4068045

loop_
_symmetry_equiv_pos_as_xyz
'x, y, z'
'-x, -y, -z'

loop_
_atom_site_label
_atom_site_type_symbol
_atom_site_fract_x
_atom_site_fract_y
_atom_site_fract_z
_atom_site_U_iso_or_equiv
_atom_site_adp_type
_atom_site_occupancy
_atom_site_symmetry_multiplicity
_atom_site_calc_flag
_atom_site_refinement_flags
Pd Pd 0.526184(18) 0.018616(16) 0.368105(9) 0.01123(5) Uani 1 1 d .
Br1 Br 0.37104(3) -0.14497(2) 0.266636(13) 0.01942(6) Uani 1 1 d .
Br2 Br 0.66949(3) -0.18489(2) 0.415805(14) 0.01992(6) Uani 1 1 d .
C1 C 0.1868(2) 0.1578(2) 0.24276(12) 0.0131(4) Uani 1 1 d .
C2 C 0.0513(3) 0.1057(2) 0.28355(12) 0.0142(4) Uani 1 1 d .
C7 C 0.0480(3) 0.1282(3) 0.37119(13) 0.0181(4) Uani 1 1 d .
H7A H 0.1567 0.1211 0.3961 0.027 Uiso 1 1 calc R
H7B H -0.0326 0.0520 0.3908 0.027 Uiso 1 1 calc R
H5C H 0.0177 0.2262 0.3840 0.027 Uiso 1 1 calc R
C3 C -0.0864(3) 0.0336(2) 0.23905(13) 0.0175(4) Uani 1 1 d .
H3 H -0.1797 -0.0054 0.2654 0.021 Uiso 1 1 calc R
C4 C -0.0907(3) 0.0173(2) 0.15753(13) 0.0180(4) Uani 1 1 d .
C8 C -0.2432(3) -0.0563(3) 0.11089(15) 0.0242(5) Uani 1 1 d .
H8A H -0.2196 -0.1470 0.0835 0.036 Uiso 1 1 calc R
H8B H -0.2788 0.0112 0.0722 0.036 Uiso 1 1 calc R
H6C H -0.3302 -0.0811 0.1467 0.036 Uiso 1 1 calc R
C5 C 0.0481(3) 0.0709(2) 0.11965(13) 0.0175(4) Uani 1 1 d .
H5 H 0.0460 0.0595 0.0638 0.021 Uiso 1 1 calc R
C6 C 0.1895(3) 0.1406(2) 0.16092(13) 0.0157(4) Uani 1 1 d .
C9 C 0.3410(3) 0.1898(3) 0.11978(14) 0.0225(5) Uani 1 1 d .
H9A H 0.4250 0.1273 0.1337 0.034 Uiso 1 1 calc R
H9B H 0.3817 0.2931 0.1361 0.034 Uiso 1 1 calc R
H7C H 0.3154 0.1813 0.0626 0.034 Uiso 1 1 calc R
N1 N 0.3242(2) 0.24462(19) 0.28700(10) 0.0131(3) Uani 1 1 d .
C10 C 0.4380(2) 0.1983(2) 0.33613(12) 0.0127(4) Uani 1 1 d .
C11 C 0.3360(3) 0.3993(2) 0.29288(13) 0.0158(4) Uani 1 1 d .
H11 H 0.2692 0.4580 0.2640 0.019 Uiso 1 1 calc R
C12 C 0.4586(3) 0.4494(2) 0.34670(13) 0.0156(4) Uani 1 1 d .
H12 H 0.4956 0.5495 0.3634 0.019 Uiso 1 1 calc R
N2 N 0.5200(2) 0.32496(19) 0.37292(10) 0.0124(3) Uani 1 1 d .
C13 C 0.6388(2) 0.3137(2) 0.43442(12) 0.0126(4) Uani 1 1 d .
C14 C 0.7212(3) 0.4341(2) 0.47848(12) 0.0157(4) Uani 1 1 d .
H14 H 0.7033 0.5321 0.4677 0.019 Uiso 1 1 calc R
C15 C 0.8314(3) 0.4065(3) 0.53918(13) 0.0183(4) Uani 1 1 d .
H15 H 0.8917 0.4862 0.5707 0.022 Uiso 1 1 calc R
C16 C 0.8525(3) 0.2626(3) 0.55340(13) 0.0187(4) Uani 1 1 d .
H16 H 0.9264 0.2424 0.5953 0.022 Uiso 1 1 calc R
C17 C 0.7660(3) 0.1484(3) 0.50662(12) 0.0168(4) Uani 1 1 d .
H17 H 0.7815 0.0495 0.5167 0.020 Uiso 1 1 calc R
N3 N 0.6594(2) 0.17315(19) 0.44677(10) 0.0127(3) Uani 1 1 d .
S1 S 0.22942(7) 0.55176(6) 0.06184(3) 0.02067(12) Uani 1 1 d .
O1 O 0.2156(2) 0.4777(2) -0.01899(11) 0.0293(4) Uani 1 1 d .
C18 C 0.1476(3) 0.7216(3) 0.05311(17) 0.0316(6) Uani 1 1 d .
H18A H 0.1988 0.7764 0.0107 0.047 Uiso 1 1 calc R
H18B H 0.1701 0.7808 0.1030 0.047 Uiso 1 1 calc R
H18C H 0.0290 0.7010 0.0408 0.047 Uiso 1 1 calc R
C19 C 0.4383(3) 0.6303(3) 0.08026(17) 0.0337(6) Uani 1 1 d .
H19A H 0.5075 0.5511 0.0820 0.050 Uiso 1 1 calc R
H19B H 0.4520 0.6874 0.1309 0.050 Uiso 1 1 calc R
H19C H 0.4704 0.6957 0.0380 0.050 Uiso 1 1 calc R
S2 S 0.91838(7) 0.46419(7) 0.23988(4) 0.02233(12) Uani 1 1 d .
O2 O 0.9062(2) 0.4451(2) 0.32625(10) 0.0296(4) Uani 1 1 d .
C20 C 0.7348(3) 0.3685(3) 0.19288(16) 0.0264(5) Uani 1 1 d .
H20A H 0.7286 0.2627 0.2022 0.040 Uiso 1 1 calc R
H20B H 0.7337 0.3824 0.1360 0.040 Uiso 1 1 calc R
H20C H 0.6406 0.4073 0.2144 0.040 Uiso 1 1 calc R
C21 C 0.8770(4) 0.6467(3) 0.22198(17) 0.0369(7) Uani 1 1 d .
H21A H 0.7798 0.6662 0.2489 0.055 Uiso 1 1 calc R
H21B H 0.8572 0.6561 0.1651 0.055 Uiso 1 1 calc R
H21C H 0.9712 0.7182 0.2420 0.055 Uiso 1 1 calc R

loop_
_atom_site_aniso_label
_atom_site_aniso_U_11
_atom_site_aniso_U_22
_atom_site_aniso_U_33
_atom_site_aniso_U_23
_atom_site_aniso_U_13
_atom_site_aniso_U_12
Pd 0.01305(8) 0.00790(8) 0.01218(8) -0.00072(5) -0.00005(5) 0.00015(5)
Br1 0.02435(12) 0.01297(11) 0.01909(11) -0.00522(8) -0.00442(8) 0.00039(8)
Br2 0.02188(11) 0.01029(10) 0.02691(12) 0.00104(8) -0.00293(9) 0.00181(8)
C1 0.0124(9) 0.0098(9) 0.0159(10) 0.0001(7) -0.0037(7) -0.0005(7)
C2 0.0177(10) 0.0103(9) 0.0144(10) 0.0013(7) -0.0009(8) 0.0021(7)
C7 0.0202(11) 0.0193(11) 0.0143(10) 0.0011(8) 0.0013(8) 0.0002(8)
C3 0.0143(10) 0.0150(10) 0.0224(11) 0.0013(8) -0.0005(8) -0.0004(8)
C4 0.0182(10) 0.0137(10) 0.0209(11) -0.0009(8) -0.0042(8) 0.0003(8)
C8 0.0185(11) 0.0240(12) 0.0269(12) -0.0021(10) -0.0051(9) -0.0046(9)
C5 0.0202(10) 0.0178(10) 0.0133(10) -0.0028(8) -0.0027(8) 0.0007(8)
C6 0.0179(10) 0.0136(10) 0.0150(10) 0.0005(8) 0.0007(8) 0.0008(8)
C9 0.0203(11) 0.0289(12) 0.0165(11) -0.0015(9) 0.0033(9) -0.0035(9)
N1 0.0145(8) 0.0110(8) 0.0130(8) -0.0012(6) 0.0004(6) 0.0000(6)
C10 0.0127(9) 0.0127(9) 0.0122(9) -0.0008(7) 0.0019(7) -0.0003(7)
C11 0.0177(10) 0.0108(9) 0.0186(10) 0.0009(8) 0.0001(8) 0.0012(8)
C12 0.0191(10) 0.0103(9) 0.0173(10) 0.0001(7) 0.0005(8) 0.0019(8)
N2 0.0141(8) 0.0100(8) 0.0123(8) -0.0023(6) -0.0005(6) 0.0004(6)
C13 0.0120(9) 0.0142(10) 0.0115(9) 0.0000(7) 0.0010(7) 0.0013(7)
C14 0.0176(10) 0.0128(10) 0.0153(10) -0.0023(8) -0.0004(8) -0.0009(8)
C15 0.0184(10) 0.0188(11) 0.0159(10) -0.0038(8) -0.0006(8) -0.0026(8)
C16 0.0175(10) 0.0234(11) 0.0146(10) -0.0013(8) -0.0027(8) 0.0026(9)
C17 0.0183(10) 0.0184(10) 0.0140(10) 0.0016(8) 0.0002(8) 0.0034(8)
N3 0.0140(8) 0.0125(8) 0.0109(8) -0.0004(6) -0.0007(6) 0.0004(6)
S1 0.0231(3) 0.0186(3) 0.0199(3) -0.0013(2) 0.0033(2) 0.0014(2)
O1 0.0275(9) 0.0334(10) 0.0256(9) -0.0106(8) 0.0009(7) 0.0024(8)
C18 0.0314(14) 0.0254(13) 0.0389(15) -0.0018(11) -0.0002(11) 0.0090(11)
C19 0.0220(12) 0.0405(16) 0.0364(15) -0.0151(12) -0.0011(11) 0.0037(11)
S2 0.0180(3) 0.0270(3) 0.0216(3) 0.0008(2) -0.0014(2) 0.0030(2)
O2 0.0360(10) 0.0298(10) 0.0208(9) 0.0023(7) -0.0080(7) 0.0002(8)
C20 0.0248(12) 0.0233(12) 0.0292(13) -0.0031(10) -0.0032(10) 0.0003(10)
C21 0.0564(19) 0.0230(13) 0.0304(14) 0.0050(11) 0.0021(13) 0.0010(12)

loop_
_atom_type_symbol
_atom_type_description
_atom_type_scat_dispersion_real
_atom_type_scat_dispersion_imag
_atom_type_scat_source
C C 0.0033 0.0016 'International Tables Vol C Tables 4.2.6.8 and 6.1.1.4'
H H 0.0000 0.0000 'International Tables Vol C Tables 4.2.6.8 and 6.1.1.4'
N N 0.0061 0.0033 'International Tables Vol C Tables 4.2.6.8 and 6.1.1.4'
O O 0.0106 0.0060 'International Tables Vol C Tables 4.2.6.8 and 6.1.1.4'
S S 0.1246 0.1234 'International Tables Vol C Tables 4.2.6.8 and 6.1.1.4'
Br Br -0.2901 2.4595 'International Tables Vol C Tables 4.2.6.8 and 6.1.1.4'
Pd Pd -0.9988 1.0072 'International Tables Vol C Tables 4.2.6.8 and 6.1.1.4'

loop_
_geom_angle_atom_site_label_1
_geom_angle_atom_site_label_2
_geom_angle_atom_site_label_3
_geom_angle
C10 Pd N3 79.78(8)
C10 Pd Br1 95.76(6)
N3 Pd Br1 174.56(5)
C10 Pd Br2 172.34(6)
N3 Pd Br2 93.14(5)
Br1 Pd Br2 91.141(11)
C2 C1 C6 122.98(19)
C2 C1 N1 117.82(18)
C6 C1 N1 118.97(18)
C1 C2 C3 117.22(19)
C1 C2 C7 122.55(19)
C3 C2 C7 120.20(19)
C2 C7 H7A 109.5
C2 C7 H7B 109.5
H7A C7 H7B 109.5
C2 C7 H5C 109.5
H7A C7 H5C 109.5
H7B C7 H5C 109.5
C4 C3 C2 121.8(2)
C4 C3 H3 119.1
C2 C3 H3 119.1
C3 C4 C5 118.7(2)
C3 C4 C8 120.6(2)
C5 C4 C8 120.7(2)
C4 C8 H8A 109.5
C4 C8 H8B 109.5
H8A C8 H8B 109.5
C4 C8 H6C 109.5
H8A C8 H6C 109.5
H8B C8 H6C 109.5
C6 C5 C4 122.0(2)
C6 C5 H5 119.0
C4 C5 H5 119.0
C5 C6 C1 117.26(19)
C5 C6 C9 121.4(2)
C1 C6 C9 121.34(19)
C6 C9 H9A 109.5
C6 C9 H9B 109.5
H9A C9 H9B 109.5
C6 C9 H7C 109.5
H9A C9 H7C 109.5
H9B C9 H7C 109.5
C10 N1 C11 110.35(17)
C10 N1 C1 128.55(18)
C11 N1 C1 120.28(17)
N1 C10 N2 104.57(17)
N1 C10 Pd 142.04(16)
N2 C10 Pd 113.34(14)
C12 C11 N1 107.66(18)
C12 C11 H11 126.2
N1 C11 H11 126.2
C11 C12 N2 105.74(19)
C11 C12 H12 127.1
N2 C12 H12 127.1
C10 N2 C12 111.67(17)
C10 N2 C13 118.84(17)
C12 N2 C13 129.20(18)
N3 C13 C14 123.92(19)
N3 C13 N2 112.61(18)
C14 C13 N2 123.44(19)
C13 C14 C15 117.4(2)
C13 C14 H14 121.3
C15 C14 H14 121.3
C16 C15 C14 119.5(2)
C16 C15 H15 120.3
C14 C15 H15 120.3
C17 C16 C15 119.6(2)
C17 C16 H16 120.2
C15 C16 H16 120.2
N3 C17 C16 121.7(2)
N3 C17 H17 119.1
C16 C17 H17 119.1
C13 N3 C17 117.86(18)
C13 N3 Pd 114.70(14)
C17 N3 Pd 127.41(15)
O1 S1 C18 106.90(13)
O1 S1 C19 106.30(12)
C18 S1 C19 96.84(14)
S1 C18 H18A 109.5
S1 C18 H18B 109.5
H18A C18 H18B 109.5
S1 C18 H18C 109.5
H18A C18 H18C 109.5
H18B C18 H18C 109.5
S1 C19 H19A 109.5
S1 C19 H19B 109.5
H19A C19 H19B 109.5
S1 C19 H19C 109.5
H19A C19 H19C 109.5
H19B C19 H19C 109.5
O2 S2 C20 106.15(12)
O2 S2 C21 106.77(13)
C20 S2 C21 97.25(14)
S2 C20 H20A 109.5
S2 C20 H20B 109.5
H20A C20 H20B 109.5
S2 C20 H20C 109.5
H20A C20 H20C 109.5
H20B C20 H20C 109.5
S2 C21 H21A 109.5
S2 C21 H21B 109.5
H21A C21 H21B 109.5
S2 C21 H21C 109.5
H21A C21 H21C 109.5
H21B C21 H21C 109.5

loop_
_geom_bond_atom_site_label_1
_geom_bond_atom_site_label_2
_geom_bond_distance
Pd C10 1.965(2)
Pd N3 2.0578(17)
Pd Br1 2.4179(3)
Pd Br2 2.4714(3)
C1 C2 1.392(3)
C1 C6 1.396(3)
C1 N1 1.444(3)
C2 C3 1.397(3)
C2 C7 1.498(3)
C7 H7A 0.9800
C7 H7B 0.9800
C7 H5C 0.9800
C3 C4 1.386(3)
C3 H3 0.9500
C4 C5 1.390(3)
C4 C8 1.507(3)
C8 H8A 0.9800
C8 H8B 0.9800
C8 H6C 0.9800
C5 C6 1.387(3)
C5 H5 0.9500
C6 C9 1.496(3)
C9 H9A 0.9800
C9 H9B 0.9800
C9 H7C 0.9800
N1 C10 1.342(3)
N1 C11 1.401(3)
C10 N2 1.365(3)
C11 C12 1.341(3)
C11 H11 0.9500
C12 N2 1.384(3)
C12 H12 0.9500
N2 C13 1.406(3)
C13 N3 1.340(3)
C13 C14 1.379(3)
C14 C15 1.387(3)
C14 H14 0.9500
C15 C16 1.378(3)
C15 H15 0.9500
C16 C17 1.375(3)
C16 H16 0.9500
C17 N3 1.350(3)
C17 H17 0.9500
S1 O1 1.4966(18)
S1 C18 1.780(3)
S1 C19 1.780(3)
C18 H18A 0.9800
C18 H18B 0.9800
C18 H18C 0.9800
C19 H19A 0.9800
C19 H19B 0.9800
C19 H19C 0.9800
S2 O2 1.4943(19)
S2 C20 1.771(3)
S2 C21 1.780(3)
C20 H20A 0.9800
C20 H20B 0.9800
C20 H20C 0.9800
C21 H21A 0.9800
C21 H21B 0.9800
C21 H21C 0.9800

loop_
_geom_torsion_atom_site_label_1
_geom_torsion_atom_site_label_2
_geom_torsion_atom_site_label_3
_geom_torsion_atom_site_label_4
_geom_torsion
C6 C1 C2 C3 -0.1(3)
N1 C1 C2 C3 174.30(18)
C6 C1 C2 C7 -178.3(2)
N1 C1 C2 C7 -4.0(3)
C1 C2 C3 C4 -1.6(3)
C7 C2 C3 C4 176.7(2)
C2 C3 C4 C5 1.8(3)
C2 C3 C4 C8 -177.8(2)
C3 C4 C5 C6 -0.4(3)
C8 C4 C5 C6 179.3(2)
C4 C5 C6 C1 -1.2(3)
C4 C5 C6 C9 176.4(2)
C2 C1 C6 C5 1.4(3)
N1 C1 C6 C5 -172.90(19)
C2 C1 C6 C9 -176.1(2)
N1 C1 C6 C9 9.5(3)
C2 C1 N1 C10 75.8(3)
C6 C1 N1 C10 -109.6(2)
C2 C1 N1 C11 -92.8(2)
C6 C1 N1 C11 81.8(3)
C11 N1 C10 N2 0.4(2)
C1 N1 C10 N2 -169.14(19)
C11 N1 C10 Pd -176.69(19)
C1 N1 C10 Pd 13.8(4)
N3 Pd C10 N1 -175.5(3)
Br1 Pd C10 N1 7.6(2)
N3 Pd C10 N2 7.57(14)
Br1 Pd C10 N2 -169.28(14)
C10 N1 C11 C12 -0.2(2)
C1 N1 C11 C12 170.26(18)
N1 C11 C12 N2 0.0(2)
N1 C10 N2 C12 -0.4(2)
Pd C10 N2 C12 177.66(14)
N1 C10 N2 C13 174.02(17)
Pd C10 N2 C13 -8.0(2)
C11 C12 N2 C10 0.2(2)
C11 C12 N2 C13 -173.4(2)
C10 N2 C13 N3 2.3(3)
C12 N2 C13 N3 175.53(19)
C10 N2 C13 C14 -175.95(19)
C12 N2 C13 C14 -2.7(3)
N3 C13 C14 C15 -0.2(3)
N2 C13 C14 C15 177.83(19)
C13 C14 C15 C16 -0.7(3)
C14 C15 C16 C17 0.9(3)
C15 C16 C17 N3 -0.2(3)
C14 C13 N3 C17 0.8(3)
N2 C13 N3 C17 -177.38(17)
C14 C13 N3 Pd -177.46(16)
N2 C13 N3 Pd 4.3(2)
C16 C17 N3 C13 -0.6(3)
C16 C17 N3 Pd 177.45(16)
C10 Pd N3 C13 -6.70(15)
Br2 Pd N3 C13 170.36(14)
C10 Pd N3 C17 175.19(19)
Br2 Pd N3 C17 -7.74(18)
